data_4002337
loop_
_publ_author_name
'Iordanidis, L.'
'Kyratsi, T.'
'Brazis, P.W.'
'Ireland, J.'
'Ghelani, N.'
'Kannewurf, C.R.'
'Lane, M.'
'Chen, W.'
'Uher, C.'
'Kanatzidis, M.G.'
'Hogan, T.'
'Dyck, J.S.'

_publ_section_title
;
 A2 Bi8 Se13 (A= Rb, Cs), Cs Bi3.67 Se6 and Ba Bi2 Se4: new ternary
 semiconducting bismuth selenides
;
_journal_name_full 'Chemistry of Materials (1,1989-)'
_journal_page_first 622
_journal_page_last 633
_journal_volume 13
_journal_year 2001
_chemical_formula_sum 'Bi8 Rb2 Se13'
_chemical_name_systematic 'Rb2 Bi8 Se13'
_space_group_IT_number 11
_symmetry_space_group_name_Hall '-P 2yb'
_symmetry_space_group_name_H-M 'P 1 21/m 1'
_cell_angle_alpha 90
_cell_angle_beta 96.571
_cell_angle_gamma 90
_cell_formula_units_Z 2
_cell_length_a 13.4931
_cell_length_b 4.1558
_cell_length_c 24.876
_cell_volume 1385.749
_citation_journal_id_ASTM CMATEX
_cod_data_source_file Iordanidis_CMATEX_2001_959.cif
_cod_data_source_block Bi8Rb2Se13
_cod_database_code 4002337

loop_
_symmetry_equiv_pos_as_xyz
x,y,z
-x,y+1/2,-z
-x,-y,-z
x,-y-1/2,z

loop_
_atom_site_label
_atom_site_type_symbol
_atom_site_fract_x
_atom_site_fract_y
_atom_site_fract_z
_atom_site_occupancy
_atom_site_U_iso_or_equiv
Se12 Se-2 0.5188 0.75 0.3725 1 0.0
Se1 Se-2 0.8973 0.75 0.4489 1 0.0
Bi2 Bi+3 0.872 0.25 0.213 1 0.0
Se13 Se-2 0.6129 0.25 0.4864 1 0.0
Se4 Se-2 0.037 0.75 0.1832 1 0.0
Se11 Se-2 0.5582 0.25 0.2385 1 0.0
Rb2 Rb+1 0.5829 0.75 0.1187 1 0.0
Bi6 Bi+3 -0.0488 0.75 0.0708 1 0.0
Se10 Se-2 0.2616 0.25 0.2828 1 0.0
Bi5 Bi+3 0.1158 0.75 0.3084 1 0.0
Rb1 Rb+1 0.725 0.25 0.3618 1 0.0
Se6 Se-2 0.807 0.25 0.0891 1 0.0
Se8 Se-2 0.4126 0.25 0.0216 1 0.0
Bi4 Bi+3 0.4387 0.75 0.2674 1 0.0
Bi8 Bi+3 0.4249 0.25 0.4357 1 0.0
Se9 Se-2 0.3297 0.75 0.1461 1 0.0
Bi3 Bi+3 0.2802 0.75 0.032 1 0.0
Se7 Se-2 0.1037 0.25 0.0494 1 0.0
Se3 Se-2 -0.0304 0.25 0.3208 1 0.0
Bi7 Bi+3 0.1943 0.25 0.1708 1 0.0
Se5 Se-2 0.7483 0.75 0.2369 1 0.0
Bi1 Bi+3 0.052 0.25 0.4411 1 0.0
Se2 Se-2 0.1965 0.75 0.4154 1 0.0
